data_7200123
loop_
_publ_author_name
'Kendrick, John'
'Gourlay, Matthew D.'
'Neumann, Marcus A.'
'Leusen, Frank J. J.'

_publ_section_title
;
 Predicting spontaneous racemate resolution using recent developments in
 crystal structure prediction
;
_journal_issue 11
_journal_name_full CrystEngComm
_journal_page_first 2391
_journal_page_last 2399
_journal_paper_doi 10.1039/b909038j
_journal_volume 11
_journal_year 2009
_space_group_IT_number 14
_symmetry_cell_setting monoclinic
_symmetry_Int_Tables_number 14
_symmetry_space_group_name_Hall '-P 2ybc'
_symmetry_space_group_name_H-M 'P 1 21/c 1'
_cell_angle_alpha 90.000000
_cell_angle_beta 52.071195
_cell_angle_gamma 90.000000
_cell_length_a 8.741073
_cell_length_b 7.006756
_cell_length_c 11.177035
_cell_volume 539.960
_cod_data_source_file 5HMO_racemic.cif
_cod_data_source_block 5HMO_R_6
_cod_original_sg_symbol_H-M 'P 2_1/c'
_cod_struct_determination_method theoretical
_cod_database_code 7200123

loop_
_symmetry_equiv_pos_site_id
_symmetry_equiv_pos_as_xyz
1 x,y,z
2 -x,y+1/2,-z+1/2
3 -x,-y,-z
4 x,-y+1/2,z+1/2

loop_
_atom_site_label
_atom_site_type_symbol
_atom_site_fract_x
_atom_site_fract_y
_atom_site_fract_z
C46 C 0.779302 0.308581 1.571167
C47 C 0.800623 0.158341 1.461156
O48 O 0.742339 0.258974 1.379714
C49 C 0.734503 0.450031 1.407066
N50 N 0.770594 0.483728 1.505836
O51 O 0.700739 0.569111 1.343848
C52 C 0.673518 -0.017531 1.536906
O53 O 0.747603 -0.139604 1.592719
H54 H 0.645502 0.286587 1.687384
H55 H 0.902336 0.306676 1.573824
H56 H 0.952707 0.115780 1.376392
H57 H 0.755592 0.619438 1.548487
H58 H 0.523173 0.026442 1.628121
H59 H 0.673585 -0.100923 1.453794
H60 H 0.721302 -0.089666 1.687505
